data_9016495
loop_
_publ_author_name
'Pilati, T.'
'Demartin, F.'
'Gramaccioli, C. M.'

_publ_section_title
;
 Thermal parameters for minerals of the olivine group:
 their implication on vibrational spectra,
 thermodynamic functions and transferable force fields
;
_journal_issue 5
_journal_name_full 'Acta Crystallographica, Section B'
_journal_page_first 721
_journal_page_last 733
_journal_paper_doi 10.1107/S0108768194014382
_journal_volume 51
_journal_year 1995
_chemical_compound_source 'Crestmore, California, USA'
_chemical_formula_sum 'Ca Fe0.12 Mg0.88 O4 Si'
_chemical_name_mineral Monticellite
_space_group_IT_number 62
_symmetry_space_group_name_Hall '-P 2ac 2n'
_symmetry_space_group_name_H-M 'P n m a'
_cell_angle_alpha 90
_cell_angle_beta 90
_cell_angle_gamma 90
_cell_length_a 11.1098
_cell_length_b 6.3894
_cell_length_c 4.8281
_cell_formula_units_Z 4
_cell_volume 342.722
_database_code_amcsd 0019700
_exptl_crystal_density_diffrn 3.106
_cod_original_formula_sum '(Mg.88 Fe.12) Ca Si O4'
_cod_database_code 9016495

loop_
_space_group_symop_operation_xyz
x,y,z
x,1/2-y,z
-x,1/2+y,-z
1/2-x,1/2+y,1/2+z
1/2+x,1/2-y,1/2-z
1/2+x,y,1/2-z
1/2-x,-y,1/2+z
-x,-y,-z

loop_
_atom_site_aniso_label
_atom_site_aniso_U_11
_atom_site_aniso_U_22
_atom_site_aniso_U_33
_atom_site_aniso_U_12
_atom_site_aniso_U_13
_atom_site_aniso_U_23
Mg1 0.00720 0.00610 0.00560 -0.00060 -0.00080 -0.00160
Fe1 0.00720 0.00610 0.00560 -0.00060 -0.00080 -0.00160
Ca2 0.00590 0.00630 0.00710 0.00000 0.00030 0.00000
Si 0.00620 0.00560 0.00430 0.00000 0.00020 0.00000
O1 0.00990 0.01010 0.00470 0.00000 -0.00030 0.00000
O2 0.00590 0.00920 0.00690 0.00000 -0.00010 0.00000
O3 0.00810 0.00680 0.00750 0.00130 0.00040 0.00020

loop_
_atom_site_label
_atom_site_fract_x
_atom_site_fract_y
_atom_site_fract_z
_atom_site_occupancy
Mg1 0.00000 0.00000 0.00000 0.88000
Fe1 0.00000 0.00000 0.00000 0.12000
Ca2 0.27684 0.25000 -0.02255 1.00000
Si 0.08156 0.25000 0.41098 1.00000
O1 0.07767 0.25000 -0.25430 1.00000
O2 0.44901 0.25000 0.24600 1.00000
O3 0.14753 0.04570 0.27330 1.00000

loop_
_cod_related_entry_id
_cod_related_entry_database
_cod_related_entry_code
1 AMCSD 0019700
